data_7025703
loop_
_publ_author_name
'Albrett, Amelia M.'
'Boyd, Peter D. W.'
'Clark, George R.'
'Gonzalez, Emmanuel'
'Ghosh, Abhik'
'Brothers, Penelope J.'

_publ_section_title
;
 Reductive coupling and protonation leading to diboron corroles with a
 B-H-B bridge.
;
_journal_issue 17
_journal_name_full 'Dalton transactions (Cambridge, England : 2003)'
_journal_page_first 4032
_journal_page_last 4034
_journal_paper_doi 10.1039/c002885c
_journal_volume 39
_journal_year 2010
_chemical_formula_moiety 'C52 H40 B2 N4, 2(C H2 Cl2)'
_chemical_formula_sum 'C54 H44 B2 Cl4 N4'
_chemical_formula_weight 912.35
_chemical_name_systematic
;
?
;
_space_group_IT_number 2
_symmetry_cell_setting triclinic
_symmetry_space_group_name_Hall '-P 1'
_symmetry_space_group_name_H-M 'P -1'
_atom_sites_solution_hydrogens geom
_atom_sites_solution_primary direct
_atom_sites_solution_secondary difmap
_audit_creation_method SHELXL-97
_cell_angle_alpha 98.293(1)
_cell_angle_beta 101.602(1)
_cell_angle_gamma 103.004(1)
_cell_formula_units_Z 2
_cell_length_a 10.1520(2)
_cell_length_b 13.2444(3)
_cell_length_c 18.2347(4)
_cell_measurement_reflns_used 8192
_cell_measurement_temperature 89(2)
_cell_measurement_theta_max 26.28
_cell_measurement_theta_min 1.61
_cell_volume 2293.52(9)
_computing_cell_refinement 'SAINT (Bruker, 1995)'
_computing_data_collection 'SMART (Bruker, 1995)'
_computing_data_reduction SAINT
_computing_molecular_graphics 'Ortep-III (Burnett & Johnson, 1996)'
_computing_publication_material 'SHELXTL (Sheldrick, 2008)'
_computing_structure_refinement 'SHELXL97 (Sheldrick, 2008)'
_computing_structure_solution 'SHELXS97 (Sheldrick, 2008)'
_diffrn_ambient_temperature 89(2)
_diffrn_measured_fraction_theta_full 0.987
_diffrn_measured_fraction_theta_max 0.987
_diffrn_measurement_device_type 'Siemens SMART CCD'
_diffrn_measurement_method 'Area detector \w scans'
_diffrn_radiation_monochromator graphite
_diffrn_radiation_source 'fine-focus sealed tube'
_diffrn_radiation_type MoK\a
_diffrn_radiation_wavelength 0.71073
_diffrn_reflns_av_R_equivalents 0.0574
_diffrn_reflns_av_sigmaI/netI 0.0871
_diffrn_reflns_limit_h_max 12
_diffrn_reflns_limit_h_min -12
_diffrn_reflns_limit_k_max 16
_diffrn_reflns_limit_k_min -16
_diffrn_reflns_limit_l_max 22
_diffrn_reflns_limit_l_min -22
_diffrn_reflns_number 21734
_diffrn_reflns_theta_full 26.28
_diffrn_reflns_theta_max 26.28
_diffrn_reflns_theta_min 1.61
_diffrn_standards_decay_% <2%
_diffrn_standards_interval_count 0
_diffrn_standards_interval_time 0
_diffrn_standards_number 0
_exptl_absorpt_coefficient_mu 0.301
_exptl_absorpt_correction_T_max 0.9705
_exptl_absorpt_correction_T_min 0.8994
_exptl_absorpt_correction_type multi-scan
_exptl_absorpt_process_details 'SADABS; Sheldrick, 1997'
_exptl_crystal_colour purple
_exptl_crystal_density_diffrn 1.321
_exptl_crystal_density_method 'not measured'
_exptl_crystal_description needle
_exptl_crystal_F_000 948
_exptl_crystal_size_max 0.36
_exptl_crystal_size_mid 0.18
_exptl_crystal_size_min 0.10
_refine_diff_density_max 0.797
_refine_diff_density_min -0.535
_refine_diff_density_rms 0.073
_refine_ls_extinction_method none
_refine_ls_goodness_of_fit_ref 1.058
_refine_ls_hydrogen_treatment constr
_refine_ls_matrix_type full
_refine_ls_number_parameters 577
_refine_ls_number_reflns 9161
_refine_ls_number_restraints 0
_refine_ls_restrained_S_all 1.058
_refine_ls_R_factor_all 0.1148
_refine_ls_R_factor_gt 0.0703
_refine_ls_shift/su_max 0.000
_refine_ls_shift/su_mean 0.000
_refine_ls_structure_factor_coef Fsqd
_refine_ls_weighting_details 'calc w=1/[\s^2^(Fo^2^)+(0.0523P)^2^+3.7069P] where P=(Fo^2^+2Fc^2^)/3'
_refine_ls_weighting_scheme calc
_refine_ls_wR_factor_gt 0.1459
_refine_ls_wR_factor_ref 0.1663
_reflns_number_gt 6182
_reflns_number_total 9161
_reflns_threshold_expression I>2\s(I)
_cod_data_source_file c002885c.txt
_cod_data_source_block ama324
_cod_depositor_comments
;
The following automatic conversions were performed:

'_symmetry_cell_setting' value 'Triclinic' changed to 'triclinic'
according to /home/saulius/struct/CIF-dictionaries/cif_core.dic
dictionary named 'cif_core.dic' version 2.4.2 from 2011-04-26.

Automatic conversion script
Id: cif_fix_values 1891 2012-01-12 08:04:46Z andrius 
;
_cod_original_sg_symbol_Hall -P_1
_cod_original_sg_symbol_H-M P-1
_cod_database_code 7025703

loop_
_symmetry_equiv_pos_as_xyz
'x, y, z'
'-x, -y, -z'

loop_
_atom_site_label
_atom_site_type_symbol
_atom_site_fract_x
_atom_site_fract_y
_atom_site_fract_z
_atom_site_U_iso_or_equiv
_atom_site_adp_type
_atom_site_occupancy
_atom_site_symmetry_multiplicity
_atom_site_calc_flag
_atom_site_refinement_flags
N1 N -0.0543(3) 0.3738(2) 0.35747(16) 0.0156(6) Uani 1 1 d .
N2 N -0.2291(3) 0.3848(2) 0.24623(16) 0.0165(6) Uani 1 1 d .
N3 N -0.3186(3) 0.1134(2) 0.22526(16) 0.0165(6) Uani 1 1 d .
N4 N -0.1160(3) 0.1480(2) 0.33253(16) 0.0163(6) Uani 1 1 d .
B1 B -0.2000(4) 0.3248(3) 0.3081(2) 0.0166(8) Uani 1 1 d .
B2 B -0.1660(4) 0.1674(3) 0.2527(2) 0.0167(8) Uani 1 1 d .
C1 C 0.0301(3) 0.3241(3) 0.40082(19) 0.0168(7) Uani 1 1 d .
C2 C 0.1518(4) 0.4035(3) 0.4424(2) 0.0203(8) Uani 1 1 d .
H2A H 0.2251 0.3938 0.4780 0.024 Uiso 1 1 calc R
C3 C 0.1421(4) 0.4984(3) 0.4203(2) 0.0205(8) Uani 1 1 d .
H3A H 0.2079 0.5633 0.4386 0.025 Uiso 1 1 calc R
C4 C 0.0145(3) 0.4791(3) 0.36491(19) 0.0167(7) Uani 1 1 d .
C5 C -0.0382(3) 0.5397(3) 0.31250(19) 0.0166(7) Uani 1 1 d .
C6 C 0.0376(3) 0.6523(3) 0.3200(2) 0.0172(7) Uani 1 1 d .
C7 C 0.0731(3) 0.7222(3) 0.3908(2) 0.0176(7) Uani 1 1 d .
H7A H 0.0507 0.6972 0.4330 0.021 Uiso 1 1 calc R
C8 C 0.1411(3) 0.8281(3) 0.3988(2) 0.0192(8) Uani 1 1 d .
H8A H 0.1631 0.8726 0.4464 0.023 Uiso 1 1 calc R
C9 C 0.1773(3) 0.8697(3) 0.3367(2) 0.0192(8) Uani 1 1 d .
C10 C 0.1446(3) 0.7993(3) 0.2667(2) 0.0197(8) Uani 1 1 d .
H10A H 0.1682 0.8243 0.2247 0.024 Uiso 1 1 calc R
C11 C 0.0776(3) 0.6926(3) 0.2581(2) 0.0183(7) Uani 1 1 d .
H11A H 0.0591 0.6476 0.2110 0.022 Uiso 1 1 calc R
C12 C 0.2474(4) 0.9856(3) 0.3461(2) 0.0257(8) Uani 1 1 d .
H12A H 0.2642 1.0000 0.2982 0.039 Uiso 1 1 calc R
H12B H 0.3345 1.0035 0.3837 0.039 Uiso 1 1 calc R
H12C H 0.1883 1.0269 0.3625 0.039 Uiso 1 1 calc R
C13 C -0.1554(3) 0.4892(3) 0.2506(2) 0.0168(7) Uani 1 1 d .
C14 C -0.2142(3) 0.5183(3) 0.1812(2) 0.0208(8) Uani 1 1 d .
H14A H -0.1903 0.5849 0.1692 0.025 Uiso 1 1 calc R
C15 C -0.3122(4) 0.4311(3) 0.1350(2) 0.0224(8) Uani 1 1 d .
H15A H -0.3633 0.4287 0.0861 0.027 Uiso 1 1 calc R
C16 C -0.3227(3) 0.3438(3) 0.17472(19) 0.0175(7) Uani 1 1 d .
C17 C -0.4115(3) 0.2384(3) 0.14613(19) 0.0162(7) Uani 1 1 d .
C18 C -0.5229(3) 0.2285(3) 0.07523(19) 0.0151(7) Uani 1 1 d .
C19 C -0.6130(3) 0.2952(3) 0.0717(2) 0.0182(7) Uani 1 1 d .
H19A H -0.6021 0.3481 0.1137 0.022 Uiso 1 1 calc R
C20 C -0.7187(3) 0.2834(3) 0.0063(2) 0.0210(8) Uani 1 1 d .
H20A H -0.7759 0.3293 0.0051 0.025 Uiso 1 1 calc R
C21 C -0.7398(4) 0.2035(3) -0.0576(2) 0.0208(8) Uani 1 1 d .
C22 C -0.6492(4) 0.1378(3) -0.0544(2) 0.0211(8) Uani 1 1 d .
H22A H -0.6606 0.0846 -0.0963 0.025 Uiso 1 1 calc R
C23 C -0.5423(3) 0.1502(3) 0.0102(2) 0.0189(8) Uani 1 1 d .
H23A H -0.4828 0.1061 0.0103 0.023 Uiso 1 1 calc R
C24 C -0.8581(4) 0.1872(3) -0.1270(2) 0.0324(10) Uani 1 1 d .
H24A H -0.9089 0.2392 -0.1191 0.049 Uiso 1 1 calc R
H24B H -0.9193 0.1177 -0.1349 0.049 Uiso 1 1 calc R
H24C H -0.8212 0.1943 -0.1710 0.049 Uiso 1 1 calc R
C25 C -0.4190(3) 0.1410(3) 0.17369(19) 0.0161(7) Uani 1 1 d .
C26 C -0.5389(3) 0.0507(3) 0.1550(2) 0.0176(7) Uani 1 1 d .
H26A H -0.6221 0.0438 0.1198 0.021 Uiso 1 1 calc R
C27 C -0.5113(3) -0.0230(3) 0.19682(19) 0.0184(7) Uani 1 1 d .
H27A H -0.5723 -0.0876 0.1954 0.022 Uiso 1 1 calc R
C28 C -0.3721(3) 0.0168(3) 0.24314(19) 0.0166(7) Uani 1 1 d .
C29 C -0.2904(3) -0.0208(3) 0.30068(19) 0.0155(7) Uani 1 1 d .
C30 C -0.3401(3) -0.1261(3) 0.31978(19) 0.0176(7) Uani 1 1 d .
C31 C -0.4743(3) -0.1594(3) 0.3324(2) 0.0194(8) Uani 1 1 d .
H31A H -0.5342 -0.1157 0.3268 0.023 Uiso 1 1 calc R
C32 C -0.5192(4) -0.2558(3) 0.3529(2) 0.0222(8) Uani 1 1 d .
H32A H -0.6089 -0.2760 0.3600 0.027 Uiso 1 1 calc R
C33 C -0.4314(4) -0.3238(3) 0.3634(2) 0.0212(8) Uani 1 1 d .
C34 C -0.2987(4) -0.2913(3) 0.3507(2) 0.0210(8) Uani 1 1 d .
H34A H -0.2389 -0.3349 0.3570 0.025 Uiso 1 1 calc R
C35 C -0.2532(3) -0.1949(3) 0.3288(2) 0.0189(8) Uani 1 1 d .
H35A H -0.1645 -0.1761 0.3201 0.023 Uiso 1 1 calc R
C36 C -0.4784(4) -0.4264(3) 0.3895(2) 0.0290(9) Uani 1 1 d .
H36A H -0.4053 -0.4619 0.3938 0.043 Uiso 1 1 calc R
H36B H -0.5601 -0.4706 0.3529 0.043 Uiso 1 1 calc R
H36C H -0.4995 -0.4117 0.4383 0.043 Uiso 1 1 calc R
C37 C -0.1618(3) 0.0488(3) 0.3480(2) 0.0171(7) Uani 1 1 d .
C38 C -0.0756(3) 0.0458(3) 0.41874(19) 0.0177(7) Uani 1 1 d .
H38A H -0.0805 -0.0123 0.4423 0.021 Uiso 1 1 calc R
C39 C 0.0176(3) 0.1448(3) 0.44685(19) 0.0177(7) Uani 1 1 d .
H39A H 0.0866 0.1645 0.4922 0.021 Uiso 1 1 calc R
C40 C -0.0113(3) 0.2111(3) 0.39378(19) 0.0169(7) Uani 1 1 d .
C41 C -0.3250(3) 0.2850(3) 0.34778(19) 0.0176(7) Uani 1 1 d .
C42 C -0.4543(3) 0.3073(3) 0.3222(2) 0.0217(8) Uani 1 1 d .
H42A H -0.4676 0.3374 0.2791 0.026 Uiso 1 1 calc R
C43 C -0.5637(4) 0.2859(3) 0.3590(2) 0.0224(8) Uani 1 1 d .
H43A H -0.6475 0.3014 0.3402 0.027 Uiso 1 1 calc R
C44 C -0.5462(4) 0.2420(3) 0.4230(2) 0.0250(8) Uani 1 1 d .
H44A H -0.6182 0.2273 0.4475 0.030 Uiso 1 1 calc R
C45 C -0.4192(4) 0.2195(3) 0.4510(2) 0.0251(8) Uani 1 1 d .
H45A H -0.4068 0.1896 0.4942 0.030 Uiso 1 1 calc R
C46 C -0.3117(4) 0.2419(3) 0.4143(2) 0.0206(8) Uani 1 1 d .
H46A H -0.2276 0.2277 0.4344 0.025 Uiso 1 1 calc R
C47 C -0.0695(3) 0.1460(3) 0.1951(2) 0.0182(7) Uani 1 1 d .
C48 C -0.1201(4) 0.1244(3) 0.1152(2) 0.0216(8) Uani 1 1 d .
H48A H -0.2126 0.1218 0.0946 0.026 Uiso 1 1 calc R
C49 C -0.0345(4) 0.1068(3) 0.0663(2) 0.0248(8) Uani 1 1 d .
H49A H -0.0703 0.0928 0.0137 0.030 Uiso 1 1 calc R
C50 C 0.1041(4) 0.1103(3) 0.0959(2) 0.0254(8) Uani 1 1 d .
H50A H 0.1609 0.0975 0.0634 0.030 Uiso 1 1 calc R
C51 C 0.1568(4) 0.1332(3) 0.1749(2) 0.0263(9) Uani 1 1 d .
H51A H 0.2498 0.1368 0.1952 0.032 Uiso 1 1 calc R
C52 C 0.0715(4) 0.1508(3) 0.2236(2) 0.0232(8) Uani 1 1 d .
H52A H 0.1086 0.1661 0.2761 0.028 Uiso 1 1 calc R
Cl1 Cl 0.43932(13) 0.58012(9) 0.08134(7) 0.0453(3) Uani 1 1 d .
Cl2 Cl 0.25666(11) 0.72505(9) 0.06931(7) 0.0430(3) Uani 1 1 d .
Cl3 Cl 0.23341(13) 0.44881(10) 0.22676(6) 0.0472(3) Uani 1 1 d .
Cl4 Cl 0.05924(11) 0.46476(9) 0.08256(6) 0.0385(3) Uani 1 1 d .
C53 C 0.3908(5) 0.6828(3) 0.1321(3) 0.0473(12) Uani 1 1 d .
H53A H 0.4719 0.7423 0.1536 0.057 Uiso 1 1 calc R
H53B H 0.3551 0.6590 0.1739 0.057 Uiso 1 1 calc R
C54 C 0.0815(4) 0.3880(3) 0.1531(2) 0.0336(10) Uani 1 1 d .
H54A H 0.0876 0.3191 0.1297 0.040 Uiso 1 1 calc R
H54B H 0.0009 0.3775 0.1748 0.040 Uiso 1 1 calc R
HB12 H -0.1584 0.2595 0.2616 0.050 Uiso 1 1 d .

loop_
_atom_site_aniso_label
_atom_site_aniso_U_11
_atom_site_aniso_U_22
_atom_site_aniso_U_33
_atom_site_aniso_U_23
_atom_site_aniso_U_13
_atom_site_aniso_U_12
N1 0.0147(14) 0.0127(14) 0.0176(15) 0.0032(12) 0.0004(12) 0.0032(11)
N2 0.0163(14) 0.0134(15) 0.0162(15) 0.0023(12) -0.0016(12) 0.0020(11)
N3 0.0152(14) 0.0155(15) 0.0171(15) 0.0020(12) 0.0013(12) 0.0037(11)
N4 0.0165(14) 0.0158(15) 0.0147(15) 0.0013(12) 0.0013(12) 0.0039(12)
B1 0.0180(19) 0.0106(19) 0.019(2) -0.0004(16) 0.0009(16) 0.0051(15)
B2 0.0147(19) 0.0135(19) 0.019(2) 0.0039(16) -0.0020(16) 0.0027(15)
C1 0.0153(17) 0.0189(18) 0.0154(18) 0.0027(14) 0.0021(14) 0.0049(14)
C2 0.0177(18) 0.0220(19) 0.0194(19) 0.0038(15) 0.0003(14) 0.0055(15)
C3 0.0191(18) 0.0192(19) 0.0186(19) 0.0001(15) 0.0011(14) 0.0011(14)
C4 0.0167(17) 0.0139(17) 0.0178(18) 0.0003(14) 0.0031(14) 0.0031(14)
C5 0.0178(17) 0.0148(17) 0.0164(18) 0.0014(14) 0.0030(14) 0.0047(14)
C6 0.0110(16) 0.0166(18) 0.0211(19) 0.0020(15) -0.0023(14) 0.0048(13)
C7 0.0158(17) 0.0175(18) 0.0187(19) 0.0037(14) 0.0029(14) 0.0042(14)
C8 0.0154(17) 0.0189(19) 0.0206(19) -0.0015(15) 0.0008(14) 0.0059(14)
C9 0.0125(16) 0.0137(17) 0.031(2) 0.0029(15) 0.0040(15) 0.0044(13)
C10 0.0155(17) 0.0208(19) 0.0218(19) 0.0061(15) 0.0029(14) 0.0029(14)
C11 0.0167(17) 0.0181(18) 0.0181(19) 0.0013(15) -0.0006(14) 0.0062(14)
C12 0.027(2) 0.0155(19) 0.035(2) 0.0048(16) 0.0105(17) 0.0053(15)
C13 0.0187(17) 0.0124(17) 0.0199(19) 0.0036(14) 0.0050(14) 0.0045(14)
C14 0.0200(18) 0.0164(18) 0.025(2) 0.0063(15) 0.0014(15) 0.0049(14)
C15 0.0188(18) 0.027(2) 0.020(2) 0.0080(16) -0.0004(15) 0.0064(15)
C16 0.0150(17) 0.0193(18) 0.0174(18) 0.0033(15) 0.0002(14) 0.0066(14)
C17 0.0155(17) 0.0187(18) 0.0142(18) 0.0014(14) 0.0040(14) 0.0049(14)
C18 0.0116(16) 0.0170(18) 0.0153(18) 0.0044(14) 0.0022(13) 0.0008(13)
C19 0.0222(18) 0.0129(17) 0.0177(19) 0.0029(14) 0.0026(14) 0.0031(14)
C20 0.0182(18) 0.0207(19) 0.025(2) 0.0108(16) 0.0012(15) 0.0062(15)
C21 0.0192(18) 0.024(2) 0.0167(19) 0.0067(15) -0.0013(14) 0.0033(15)
C22 0.0226(19) 0.023(2) 0.0164(19) 0.0026(15) 0.0038(15) 0.0039(15)
C23 0.0148(17) 0.0204(19) 0.0212(19) 0.0027(15) 0.0051(14) 0.0042(14)
C24 0.032(2) 0.035(2) 0.022(2) 0.0029(18) -0.0065(17) 0.0065(18)
C25 0.0164(17) 0.0165(18) 0.0130(17) -0.0017(14) 0.0014(13) 0.0046(14)
C26 0.0141(17) 0.0174(18) 0.0180(18) -0.0001(14) -0.0001(14) 0.0034(14)
C27 0.0177(17) 0.0164(18) 0.0172(18) -0.0013(14) 0.0025(14) 0.0011(14)
C28 0.0178(17) 0.0148(17) 0.0170(18) -0.0014(14) 0.0074(14) 0.0038(14)
C29 0.0155(16) 0.0178(18) 0.0158(18) 0.0012(14) 0.0071(14) 0.0081(14)
C30 0.0203(18) 0.0149(18) 0.0154(18) 0.0002(14) 0.0015(14) 0.0045(14)
C31 0.0165(17) 0.0203(19) 0.0210(19) 0.0033(15) 0.0018(14) 0.0070(14)
C32 0.0170(18) 0.023(2) 0.026(2) 0.0056(16) 0.0045(15) 0.0048(15)
C33 0.0221(18) 0.0139(18) 0.021(2) -0.0022(15) -0.0022(15) 0.0016(14)
C34 0.0198(18) 0.0182(19) 0.024(2) 0.0024(15) 0.0001(15) 0.0092(15)
C35 0.0159(17) 0.0173(18) 0.0216(19) -0.0007(15) 0.0026(14) 0.0052(14)
C36 0.023(2) 0.021(2) 0.039(2) 0.0071(18) 0.0007(17) 0.0021(16)
C37 0.0171(17) 0.0127(17) 0.0223(19) 0.0028(14) 0.0063(14) 0.0044(13)
C38 0.0231(18) 0.0163(18) 0.0157(18) 0.0054(14) 0.0036(14) 0.0086(14)
C39 0.0201(18) 0.0190(19) 0.0148(18) 0.0030(14) 0.0024(14) 0.0083(14)
C40 0.0133(16) 0.0201(19) 0.0164(18) 0.0022(14) 0.0021(14) 0.0052(14)
C41 0.0175(17) 0.0129(17) 0.0167(18) -0.0036(14) -0.0019(14) 0.0021(13)
C42 0.0207(18) 0.0177(19) 0.023(2) -0.0002(15) 0.0031(15) 0.0036(15)
C43 0.0214(19) 0.0165(19) 0.024(2) -0.0001(15) -0.0025(15) 0.0044(15)
C44 0.0216(19) 0.0192(19) 0.033(2) -0.0009(17) 0.0119(16) 0.0014(15)
C45 0.031(2) 0.019(2) 0.025(2) 0.0038(16) 0.0067(17) 0.0058(16)
C46 0.0203(18) 0.0199(19) 0.0197(19) 0.0002(15) 0.0023(15) 0.0064(15)
C47 0.0210(18) 0.0105(17) 0.0213(19) 0.0036(14) 0.0034(15) 0.0018(14)
C48 0.0184(18) 0.021(2) 0.022(2) 0.0032(15) 0.0010(15) 0.0024(15)
C49 0.031(2) 0.023(2) 0.0184(19) 0.0008(16) 0.0050(16) 0.0048(16)
C50 0.029(2) 0.022(2) 0.026(2) 0.0009(16) 0.0132(17) 0.0065(16)
C51 0.0212(19) 0.030(2) 0.028(2) 0.0029(17) 0.0058(16) 0.0095(16)
C52 0.0213(19) 0.027(2) 0.021(2) 0.0050(16) 0.0018(15) 0.0076(15)
Cl1 0.0564(7) 0.0385(6) 0.0485(7) 0.0094(5) 0.0204(6) 0.0201(5)
Cl2 0.0388(6) 0.0331(6) 0.0521(7) 0.0049(5) 0.0076(5) 0.0048(5)
Cl3 0.0607(8) 0.0481(7) 0.0301(6) 0.0005(5) -0.0008(5) 0.0238(6)
Cl4 0.0404(6) 0.0412(6) 0.0339(6) 0.0085(5) 0.0051(5) 0.0136(5)
C53 0.050(3) 0.026(2) 0.058(3) -0.011(2) 0.019(2) 0.000(2)
C54 0.037(2) 0.028(2) 0.039(3) 0.0117(19) 0.0142(19) 0.0058(18)

loop_
_atom_type_symbol
_atom_type_description
_atom_type_scat_dispersion_real
_atom_type_scat_dispersion_imag
_atom_type_scat_source
C C 0.0033 0.0016 'International Tables Vol C Tables 4.2.6.8 and 6.1.1.4'
H H 0.0000 0.0000 'International Tables Vol C Tables 4.2.6.8 and 6.1.1.4'
B B 0.0013 0.0007 'International Tables Vol C Tables 4.2.6.8 and 6.1.1.4'
N N 0.0061 0.0033 'International Tables Vol C Tables 4.2.6.8 and 6.1.1.4'
Cl Cl 0.1484 0.1585 'International Tables Vol C Tables 4.2.6.8 and 6.1.1.4'

loop_
_geom_angle_atom_site_label_1
_geom_angle_atom_site_label_2
_geom_angle_atom_site_label_3
_geom_angle
C4 N1 C1 110.0(3)
C4 N1 B1 122.8(3)
C1 N1 B1 127.2(3)
C13 N2 C16 111.0(3)
C13 N2 B1 123.0(3)
C16 N2 B1 125.8(3)
C28 N3 C25 111.2(3)
C28 N3 B2 120.3(3)
C25 N3 B2 128.0(3)
C37 N4 C40 110.0(3)
C37 N4 B2 119.3(3)
C40 N4 B2 130.0(3)
N2 B1 N1 109.9(3)
N2 B1 C41 116.8(3)
N1 B1 C41 119.3(3)
N2 B1 HB12 89.6(3)
N1 B1 HB12 93.1(2)
C41 B1 HB12 122.6(3)
N3 B2 N4 107.9(3)
N3 B2 C47 116.8(3)
N4 B2 C47 114.9(3)
N3 B2 HB12 105.3(3)
N4 B2 HB12 104.8(3)
C47 B2 HB12 106.0(3)
N1 C1 C2 106.8(3)
N1 C1 C40 119.9(3)
C2 C1 C40 133.1(3)
C3 C2 C1 107.9(3)
C3 C2 H2A 126.0
C1 C2 H2A 126.0
C2 C3 C4 108.2(3)
C2 C3 H3A 125.9
C4 C3 H3A 125.9
N1 C4 C3 106.8(3)
N1 C4 C5 119.7(3)
C3 C4 C5 132.7(3)
C13 C5 C4 119.5(3)
C13 C5 C6 120.9(3)
C4 C5 C6 119.4(3)
C7 C6 C11 117.6(3)
C7 C6 C5 120.1(3)
C11 C6 C5 122.3(3)
C8 C7 C6 121.2(3)
C8 C7 H7A 119.4
C6 C7 H7A 119.4
C7 C8 C9 121.5(3)
C7 C8 H8A 119.2
C9 C8 H8A 119.2
C10 C9 C8 117.1(3)
C10 C9 C12 122.2(3)
C8 C9 C12 120.7(3)
C11 C10 C9 121.9(3)
C11 C10 H10A 119.1
C9 C10 H10A 119.1
C10 C11 C6 120.7(3)
C10 C11 H11A 119.7
C6 C11 H11A 119.7
C9 C12 H12A 109.5
C9 C12 H12B 109.5
H12A C12 H12B 109.5
C9 C12 H12C 109.5
H12A C12 H12C 109.5
H12B C12 H12C 109.5
N2 C13 C5 120.2(3)
N2 C13 C14 106.1(3)
C5 C13 C14 133.4(3)
C15 C14 C13 108.5(3)
C15 C14 H14A 125.7
C13 C14 H14A 125.7
C14 C15 C16 109.1(3)
C14 C15 H15A 125.4
C16 C15 H15A 125.4
N2 C16 C17 128.3(3)
N2 C16 C15 105.0(3)
C17 C16 C15 126.7(3)
C16 C17 C25 132.8(3)
C16 C17 C18 113.8(3)
C25 C17 C18 113.4(3)
C19 C18 C23 117.5(3)
C19 C18 C17 121.6(3)
C23 C18 C17 120.9(3)
C20 C19 C18 121.2(3)
C20 C19 H19A 119.4
C18 C19 H19A 119.4
C19 C20 C21 121.0(3)
C19 C20 H20A 119.5
C21 C20 H20A 119.5
C22 C21 C20 117.7(3)
C22 C21 C24 121.1(3)
C20 C21 C24 121.2(3)
C23 C22 C21 121.5(3)
C23 C22 H22A 119.2
C21 C22 H22A 119.2
C22 C23 C18 121.0(3)
C22 C23 H23A 119.5
C18 C23 H23A 119.5
C21 C24 H24A 109.5
C21 C24 H24B 109.5
H24A C24 H24B 109.5
C21 C24 H24C 109.5
H24A C24 H24C 109.5
H24B C24 H24C 109.5
N3 C25 C17 129.2(3)
N3 C25 C26 104.5(3)
C17 C25 C26 126.2(3)
C27 C26 C25 109.7(3)
C27 C26 H26A 125.2
C25 C26 H26A 125.2
C26 C27 C28 107.9(3)
C26 C27 H27A 126.1
C28 C27 H27A 126.1
N3 C28 C29 120.0(3)
N3 C28 C27 106.5(3)
C29 C28 C27 133.4(3)
C28 C29 C37 119.4(3)
C28 C29 C30 122.3(3)
C37 C29 C30 118.0(3)
C35 C30 C31 117.2(3)
C35 C30 C29 121.4(3)
C31 C30 C29 121.3(3)
C32 C31 C30 121.5(3)
C32 C31 H31A 119.2
C30 C31 H31A 119.2
C31 C32 C33 121.2(3)
C31 C32 H32A 119.4
C33 C32 H32A 119.4
C34 C33 C32 117.4(3)
C34 C33 C36 121.5(3)
C32 C33 C36 121.0(3)
C33 C34 C35 121.8(3)
C33 C34 H34A 119.1
C35 C34 H34A 119.1
C34 C35 C30 120.7(3)
C34 C35 H35A 119.6
C30 C35 H35A 119.6
C33 C36 H36A 109.5
C33 C36 H36B 109.5
H36A C36 H36B 109.5
C33 C36 H36C 109.5
H36A C36 H36C 109.5
H36B C36 H36C 109.5
N4 C37 C38 107.2(3)
N4 C37 C29 118.9(3)
C38 C37 C29 133.0(3)
C39 C38 C37 108.1(3)
C39 C38 H38A 126.0
C37 C38 H38A 126.0
C38 C39 C40 107.9(3)
C38 C39 H39A 126.1
C40 C39 H39A 126.1
N4 C40 C39 106.6(3)
N4 C40 C1 120.9(3)
C39 C40 C1 131.5(3)
C46 C41 C42 115.2(3)
C46 C41 B1 125.1(3)
C42 C41 B1 119.1(3)
C43 C42 C41 122.8(3)
C43 C42 H42A 118.6
C41 C42 H42A 118.6
C44 C43 C42 119.7(3)
C44 C43 H43A 120.2
C42 C43 H43A 120.2
C43 C44 C45 119.6(3)
C43 C44 H44A 120.2
C45 C44 H44A 120.2
C46 C45 C44 120.0(3)
C46 C45 H45A 120.0
C44 C45 H45A 120.0
C45 C46 C41 122.7(3)
C45 C46 H46A 118.6
C41 C46 H46A 118.6
C52 C47 C48 117.2(3)
C52 C47 B2 120.5(3)
C48 C47 B2 122.4(3)
C49 C48 C47 121.5(3)
C49 C48 H48A 119.3
C47 C48 H48A 119.3
C50 C49 C48 120.2(3)
C50 C49 H49A 119.9
C48 C49 H49A 119.9
C49 C50 C51 119.2(3)
C49 C50 H50A 120.4
C51 C50 H50A 120.4
C52 C51 C50 120.5(3)
C52 C51 H51A 119.7
C50 C51 H51A 119.7
C51 C52 C47 121.4(3)
C51 C52 H52A 119.3
C47 C52 H52A 119.3
Cl1 C53 Cl2 110.7(3)
Cl1 C53 H53A 109.5
Cl2 C53 H53A 109.5
Cl1 C53 H53B 109.5
Cl2 C53 H53B 109.5
H53A C53 H53B 108.1
Cl4 C54 Cl3 111.8(2)
Cl4 C54 H54A 109.3
Cl3 C54 H54A 109.3
Cl4 C54 H54B 109.3
Cl3 C54 H54B 109.3
H54A C54 H54B 107.9

loop_
_geom_bond_atom_site_label_1
_geom_bond_atom_site_label_2
_geom_bond_distance
N1 C4 1.386(4)
N1 C1 1.387(4)
N1 B1 1.511(5)
N2 C13 1.399(4)
N2 C16 1.401(4)
N2 B1 1.491(5)
N3 C28 1.384(4)
N3 C25 1.392(4)
N3 B2 1.500(4)
N4 C37 1.380(4)
N4 C40 1.389(4)
N4 B2 1.521(5)
B1 C41 1.609(5)
B1 HB12 1.319(4)
B2 C47 1.610(5)
B2 HB12 1.191(4)
C1 C2 1.419(5)
C1 C40 1.440(5)
C2 C3 1.392(5)
C2 H2A 0.9300
C3 C4 1.419(5)
C3 H3A 0.9300
C4 C5 1.433(5)
C5 C13 1.422(5)
C5 C6 1.490(5)
C6 C7 1.404(5)
C6 C11 1.408(5)
C7 C8 1.389(5)
C7 H7A 0.9300
C8 C9 1.407(5)
C8 H8A 0.9300
C9 C10 1.398(5)
C9 C12 1.509(5)
C10 C11 1.394(5)
C10 H10A 0.9300
C11 H11A 0.9300
C12 H12A 0.9600
C12 H12B 0.9600
C12 H12C 0.9600
C13 C14 1.432(5)
C14 C15 1.378(5)
C14 H14A 0.9300
C15 C16 1.446(5)
C15 H15A 0.9300
C16 C17 1.437(5)
C17 C25 1.442(5)
C17 C18 1.505(4)
C18 C19 1.406(5)
C18 C23 1.407(5)
C19 C20 1.399(5)
C19 H19A 0.9300
C20 C21 1.402(5)
C20 H20A 0.9300
C21 C22 1.400(5)
C21 C24 1.510(5)
C22 C23 1.393(5)
C22 H22A 0.9300
C23 H23A 0.9300
C24 H24A 0.9600
C24 H24B 0.9600
C24 H24C 0.9600
C25 C26 1.445(5)
C26 C27 1.366(5)
C26 H26A 0.9300
C27 C28 1.430(5)
C27 H27A 0.9300
C28 C29 1.422(5)
C29 C37 1.440(5)
C29 C30 1.489(5)
C30 C35 1.408(5)
C30 C31 1.411(5)
C31 C32 1.387(5)
C31 H31A 0.9300
C32 C33 1.408(5)
C32 H32A 0.9300
C33 C34 1.395(5)
C33 C36 1.512(5)
C34 C35 1.400(5)
C34 H34A 0.9300
C35 H35A 0.9300
C36 H36A 0.9600
C36 H36B 0.9600
C36 H36C 0.9600
C37 C38 1.418(5)
C38 C39 1.389(5)
C38 H38A 0.9300
C39 C40 1.428(5)
C39 H39A 0.9300
C41 C46 1.409(5)
C41 C42 1.412(5)
C42 C43 1.407(5)
C42 H42A 0.9300
C43 C44 1.374(5)
C43 H43A 0.9300
C44 C45 1.402(5)
C44 H44A 0.9300
C45 C46 1.390(5)
C45 H45A 0.9300
C46 H46A 0.9300
C47 C52 1.405(5)
C47 C48 1.408(5)
C48 C49 1.396(5)
C48 H48A 0.9300
C49 C50 1.390(5)
C49 H49A 0.9300
C50 C51 1.395(5)
C50 H50A 0.9300
C51 C52 1.390(5)
C51 H51A 0.9300
C52 H52A 0.9300
Cl1 C53 1.752(4)
Cl2 C53 1.838(5)
Cl3 C54 1.768(4)
Cl4 C54 1.761(4)
C53 H53A 0.9700
C53 H53B 0.9700
C54 H54A 0.9700
C54 H54B 0.9700
